data_4063783
loop_
_publ_author_name
'Gopi, Kanniyappan'
'Thirupathi, Natesan'
'Nethaji, Munirathinam'

_publ_section_title
;
 Synthesis, Reactivity, Structural Aspects, and Solution Dynamics of
 Cyclopalladated Compounds
 ofN,N&#x2032;,N&#x2032;&#x2032;-Tris(2-anisyl)guanidine
;
_journal_issue 3
_journal_name_full Organometallics
_journal_page_first 572
_journal_paper_doi 10.1021/om1009445
_journal_volume 30
_journal_year 2011
_chemical_formula_moiety 'C50 H46 Cl6 F6 N6 O10 Pd2'
_chemical_formula_sum 'C50 H46 Cl6 F6 N6 O10 Pd2'
_chemical_formula_weight 1430.42
_chemical_name_systematic
;

 ?

;
_space_group_IT_number 15
_symmetry_cell_setting monoclinic
_symmetry_space_group_name_Hall '-C 2yc'
_symmetry_space_group_name_H-M 'C 1 2/c 1'
_atom_sites_solution_hydrogens geom
_atom_sites_solution_primary direct
_atom_sites_solution_secondary difmap
_audit_creation_method SHELXL-97
_cell_angle_alpha 90.00
_cell_angle_beta 108.0110(10)
_cell_angle_gamma 90.00
_cell_formula_units_Z 4
_cell_length_a 20.5592(16)
_cell_length_b 13.8844(11)
_cell_length_c 21.5284(17)
_cell_measurement_reflns_used 687
_cell_measurement_temperature 293(2)
_cell_measurement_theta_max 27.50
_cell_measurement_theta_min 2.50
_cell_volume 5844.2(8)
_computing_cell_refinement 'BRUKER SMART APEX CCD'
_computing_data_collection 'BRUKER SMART APEX CCD'
_computing_data_reduction 'BRUKER SAINT'
_computing_molecular_graphics ORTEP-III
_computing_publication_material 'WINGX V1.64.05'
_computing_structure_refinement 'SHELXL-97 (Sheldrick, 1997)'
_computing_structure_solution SHELXS-97
_diffrn_ambient_temperature 293(2)
_diffrn_detector_area_resol_mean 0.3
_diffrn_measured_fraction_theta_full 1.000
_diffrn_measured_fraction_theta_max 1.000
_diffrn_measurement_device_type 'BRUKER SMART APEX CCD'
_diffrn_measurement_method OMEGA
_diffrn_radiation_monochromator graphite
_diffrn_radiation_source 'fine-focus sealed tube'
_diffrn_radiation_type MoK\a
_diffrn_radiation_wavelength 0.71073
_diffrn_reflns_av_R_equivalents 0.0267
_diffrn_reflns_av_sigmaI/netI 0.0204
_diffrn_reflns_limit_h_max 27
_diffrn_reflns_limit_h_min -26
_diffrn_reflns_limit_k_max 18
_diffrn_reflns_limit_k_min -17
_diffrn_reflns_limit_l_max 28
_diffrn_reflns_limit_l_min -28
_diffrn_reflns_number 31794
_diffrn_reflns_theta_full 27.50
_diffrn_reflns_theta_max 27.50
_diffrn_reflns_theta_min 1.80
_exptl_absorpt_coefficient_mu 0.968
_exptl_absorpt_correction_T_max 0.7974
_exptl_absorpt_correction_T_min 0.7189
_exptl_absorpt_correction_type empirical
_exptl_absorpt_process_details SADABS
_exptl_crystal_colour COLORLESS
_exptl_crystal_density_diffrn 1.626
_exptl_crystal_density_method 'not measured'
_exptl_crystal_description RECTANGULAR
_exptl_crystal_F_000 2864
_exptl_crystal_size_max 0.37
_exptl_crystal_size_mid 0.29
_exptl_crystal_size_min 0.25
_refine_diff_density_max 1.019
_refine_diff_density_min -1.058
_refine_diff_density_rms 0.071
_refine_ls_extinction_coef 0.00270(13)
_refine_ls_extinction_expression Fc^*^=kFc[1+0.001xFc^2^\l^3^/sin(2\q)]^-1/4^
_refine_ls_extinction_method SHELXL
_refine_ls_goodness_of_fit_ref 0.700
_refine_ls_hydrogen_treatment constr
_refine_ls_matrix_type fullcycle
_refine_ls_number_parameters 365
_refine_ls_number_reflns 6689
_refine_ls_number_restraints 0
_refine_ls_restrained_S_all 0.700
_refine_ls_R_factor_all 0.0455
_refine_ls_R_factor_gt 0.0396
_refine_ls_shift/su_max 0.018
_refine_ls_shift/su_mean 0.002
_refine_ls_structure_factor_coef Fsqd
_refine_ls_weighting_details 'calc w=1/[\s^2^(Fo^2^)+(0.1136P)^2^+20.7278P] where P=(Fo^2^+2Fc^2^)/3'
_refine_ls_weighting_scheme calc
_refine_ls_wR_factor_gt 0.1158
_refine_ls_wR_factor_ref 0.1254
_reflns_number_gt 5769
_reflns_number_total 6689
_reflns_threshold_expression >2sigma(I)
_cod_data_source_file om1009445_si_001.cif
_cod_data_source_block demo_3
_cod_depositor_comments
;
The following automatic conversions were performed:

'_symmetry_cell_setting' value 'MONOCLINIC' changed to 'monoclinic'
according to /home/saulius/struct/CIF-dictionaries/cif_core.dic
dictionary named 'cif_core.dic' version 2.4.1 from
2010-06-29.

'_exptl_absorpt_correction_type' value 'EMPIRICAL'
changed to 'empirical' according to
/home/saulius/struct/CIF-dictionaries/cif_core.dic dictionary named
'cif_core.dic' version 2.4.1 from 2010-06-29.

Automatic conversion script
Id: cif_fix_values 1715 2011-07-08 13:25:40Z adriana 

2021-08-27
Formula fixed to be consistent with given Z
                 miguel
;
_cod_original_formula_sum 'C25 H23 Cl3 F3 N3 O5 Pd'
_cod_original_formula_weight 715.21
_cod_original_formula_moiety 'C25 H23 CL3 F3 N3 O5 PD'
_cod_original_sg_symbol_H-M C2/c
_cod_database_code 4063783

loop_
_symmetry_equiv_pos_as_xyz
'x, y, z'
'-x, y, -z+1/2'
'x+1/2, y+1/2, z'
'-x+1/2, y+1/2, -z+1/2'
'-x, -y, -z'
'x, -y, z-1/2'
'-x+1/2, -y+1/2, -z'
'x+1/2, -y+1/2, z-1/2'

loop_
_atom_site_label
_atom_site_type_symbol
_atom_site_fract_x
_atom_site_fract_y
_atom_site_fract_z
_atom_site_U_iso_or_equiv
_atom_site_adp_type
_atom_site_occupancy
_atom_site_symmetry_multiplicity
_atom_site_calc_flag
_atom_site_refinement_flags
C1 C -0.04039(13) -0.20528(18) 0.16282(12) 0.0494(6) Uani 1 1 d .
C2 C -0.05969(17) -0.2880(2) 0.11256(16) 0.0680(8) Uani 1 1 d .
C3 C 0.19127(13) -0.04581(19) 0.34745(13) 0.0486(6) Uani 1 1 d .
C4 C 0.24118(16) -0.0700(2) 0.32002(18) 0.0636(8) Uani 1 1 d .
H4 H 0.2366 -0.0501 0.2776 0.076 Uiso 1 1 calc R
C5 C 0.29845(17) -0.1235(3) 0.3541(2) 0.0841(11) Uani 1 1 d .
H5 H 0.3317 -0.1391 0.3347 0.101 Uiso 1 1 calc R
C6 C 0.30510(18) -0.1525(3) 0.4161(2) 0.0870(12) Uani 1 1 d .
H6 H 0.3433 -0.1879 0.4393 0.104 Uiso 1 1 calc R
C7 C 0.25546(18) -0.1299(2) 0.44501(16) 0.0701(9) Uani 1 1 d .
H7 H 0.2607 -0.1497 0.4875 0.084 Uiso 1 1 calc R
C8 C 0.19815(16) -0.0778(2) 0.41073(14) 0.0562(7) Uani 1 1 d .
C9 C 0.1543(3) -0.0727(4) 0.50119(18) 0.0995(15) Uani 1 1 d .
H9A H 0.1606 -0.1407 0.5090 0.149 Uiso 1 1 calc R
H9B H 0.1145 -0.0519 0.5117 0.149 Uiso 1 1 calc R
H9C H 0.1937 -0.0389 0.5280 0.149 Uiso 1 1 calc R
C10 C 0.12370(12) 0.0968(2) 0.32048(12) 0.0462(5) Uani 1 1 d .
C11 C 0.15699(15) 0.2325(2) 0.40024(19) 0.0709(9) Uani 1 1 d .
C12 C 0.1649(2) 0.3092(3) 0.3633(3) 0.0972(15) Uani 1 1 d .
H12 H 0.1679 0.2992 0.3216 0.117 Uiso 1 1 calc R
C13 C 0.1686(3) 0.4029(4) 0.3886(4) 0.135(3) Uani 1 1 d .
H13 H 0.1722 0.4552 0.3630 0.162 Uiso 1 1 calc R
C14 C 0.1669(3) 0.4172(4) 0.4502(5) 0.154(3) Uani 1 1 d .
H14 H 0.1702 0.4795 0.4667 0.185 Uiso 1 1 calc R
C15 C 0.1604(2) 0.3422(4) 0.4885(3) 0.130(2) Uani 1 1 d .
H15 H 0.1594 0.3540 0.5307 0.156 Uiso 1 1 calc R
C16 C 0.15523(17) 0.2473(3) 0.4652(2) 0.0896(12) Uani 1 1 d .
C17 C 0.1460(3) 0.1778(5) 0.5629(2) 0.135(2) Uani 1 1 d .
H17A H 0.1888 0.2016 0.5910 0.203 Uiso 1 1 calc R
H17B H 0.1363 0.1164 0.5787 0.203 Uiso 1 1 calc R
H17C H 0.1102 0.2224 0.5626 0.203 Uiso 1 1 calc R
C18 C 0.06174(12) 0.1334(2) 0.20630(13) 0.0479(6) Uani 1 1 d .
C19 C 0.05508(12) 0.0420(2) 0.18070(12) 0.0477(5) Uani 1 1 d .
C20 C 0.03259(16) 0.0312(3) 0.11245(14) 0.0640(8) Uani 1 1 d .
H20 H 0.0284 -0.0300 0.0940 0.077 Uiso 1 1 calc R
C21 C 0.01665(18) 0.1122(3) 0.07260(16) 0.0766(10) Uani 1 1 d .
H21 H 0.0022 0.1043 0.0275 0.092 Uiso 1 1 calc R
C22 C 0.02166(16) 0.2038(3) 0.09814(17) 0.0723(9) Uani 1 1 d .
H22 H 0.0103 0.2572 0.0708 0.087 Uiso 1 1 calc R
C23 C 0.04391(14) 0.2147(2) 0.16505(16) 0.0602(7) Uani 1 1 d .
C24 C 0.0201(2) 0.3844(3) 0.1605(2) 0.0965(14) Uani 1 1 d .
H24A H 0.0448 0.4005 0.1306 0.145 Uiso 1 1 calc R
H24B H 0.0224 0.4374 0.1897 0.145 Uiso 1 1 calc R
H24C H -0.0268 0.3714 0.1365 0.145 Uiso 1 1 calc R
C25 C 0.3049(2) 0.1690(3) 0.22524(19) 0.0833(10) Uani 1 1 d .
H25 H 0.3198 0.2195 0.2008 0.100 Uiso 1 1 calc R
Cl1 Cl 0.28530(17) 0.2194(2) 0.28881(9) 0.2369(14) Uani 1 1 d .
Cl2 Cl 0.36995(9) 0.08719(15) 0.25411(12) 0.1648(8) Uani 1 1 d .
Cl3 Cl 0.23228(9) 0.11364(12) 0.17448(8) 0.1347(6) Uani 1 1 d .
F1 F -0.02970(18) -0.36731(18) 0.13722(16) 0.1375(12) Uani 1 1 d .
F2 F -0.04347(18) -0.2689(2) 0.05934(13) 0.1377(11) Uani 1 1 d .
F3 F -0.12568(12) -0.3058(2) 0.09227(13) 0.1080(8) Uani 1 1 d .
N1 N 0.13307(10) 0.00665(15) 0.30824(10) 0.0448(4) Uani 1 1 d .
N2 N 0.15445(13) 0.13523(18) 0.38083(12) 0.0625(6) Uani 1 1 d .
H2 H 0.1749 0.0949 0.4109 0.075 Uiso 1 1 calc R
N3 N 0.08354(11) 0.15391(16) 0.27379(11) 0.0507(5) Uani 1 1 d .
H3 H 0.0701 0.2072 0.2860 0.061 Uiso 1 1 calc R
O1 O 0.01259(9) -0.16191(15) 0.16327(9) 0.0558(5) Uani 1 1 d .
O2 O -0.07892(9) -0.19417(13) 0.19627(9) 0.0521(4) Uani 1 1 d .
O3 O 0.14557(13) -0.05298(19) 0.43375(10) 0.0725(6) Uani 1 1 d .
O4 O 0.14979(14) 0.1671(2) 0.49777(12) 0.0968(9) Uani 1 1 d .
O5 O 0.04990(13) 0.30128(16) 0.19708(13) 0.0801(7) Uani 1 1 d .
Pd1 Pd 0.068246(8) -0.071114(13) 0.237665(8) 0.04189(6) Uani 1 1 d .

loop_
_atom_site_aniso_label
_atom_site_aniso_U_11
_atom_site_aniso_U_22
_atom_site_aniso_U_33
_atom_site_aniso_U_23
_atom_site_aniso_U_13
_atom_site_aniso_U_12
C1 0.0531(13) 0.0462(12) 0.0392(11) -0.0040(10) 0.0000(10) 0.0035(10)
C2 0.0695(18) 0.0670(18) 0.0593(16) -0.0219(14) 0.0081(14) -0.0034(15)
C3 0.0396(11) 0.0502(12) 0.0472(12) 0.0050(10) 0.0005(10) -0.0024(10)
C4 0.0472(14) 0.0699(19) 0.0715(19) 0.0123(14) 0.0151(13) 0.0051(12)
C5 0.0481(16) 0.088(2) 0.111(3) 0.012(2) 0.0173(18) 0.0136(16)
C6 0.0555(17) 0.073(2) 0.105(3) 0.022(2) -0.0153(18) 0.0072(16)
C7 0.0715(19) 0.0610(17) 0.0551(16) 0.0118(13) -0.0137(14) -0.0041(15)
C8 0.0549(15) 0.0562(15) 0.0467(14) 0.0045(11) -0.0001(12) -0.0079(11)
C9 0.120(4) 0.128(4) 0.0512(18) 0.0126(19) 0.027(2) -0.013(3)
C10 0.0367(10) 0.0510(12) 0.0470(12) 0.0023(10) 0.0073(9) -0.0042(10)
C11 0.0474(14) 0.0598(17) 0.088(2) -0.0198(16) -0.0044(14) -0.0024(13)
C12 0.066(2) 0.063(2) 0.140(4) -0.005(2) -0.001(2) -0.0139(17)
C13 0.087(3) 0.065(2) 0.215(7) -0.016(4) -0.008(4) -0.016(2)
C14 0.090(3) 0.083(3) 0.247(8) -0.072(4) -0.011(4) -0.018(3)
C15 0.078(3) 0.125(4) 0.159(4) -0.091(3) -0.004(3) -0.004(3)
C16 0.0534(17) 0.098(2) 0.099(3) -0.052(2) -0.0029(17) -0.0043(17)
C17 0.102(3) 0.223(6) 0.071(2) -0.063(3) 0.014(2) -0.002(4)
C18 0.0329(10) 0.0579(14) 0.0506(12) 0.0122(11) 0.0096(9) 0.0019(10)
C19 0.0362(10) 0.0621(14) 0.0433(11) 0.0117(11) 0.0098(9) 0.0019(10)
C20 0.0636(16) 0.083(2) 0.0441(13) 0.0104(14) 0.0147(12) 0.0060(15)
C21 0.0725(19) 0.106(3) 0.0484(15) 0.0248(17) 0.0150(14) 0.0112(19)
C22 0.0607(16) 0.085(2) 0.0682(18) 0.0358(16) 0.0157(14) 0.0079(16)
C23 0.0432(12) 0.0617(16) 0.0726(17) 0.0216(14) 0.0134(12) 0.0050(12)
C24 0.070(2) 0.062(2) 0.137(4) 0.037(2) 0.002(2) 0.0093(17)
C25 0.089(2) 0.094(3) 0.0713(19) -0.0025(19) 0.0310(18) -0.006(2)
Cl1 0.378(3) 0.252(3) 0.0892(9) -0.0373(13) 0.0854(15) 0.069(3)
Cl2 0.1003(10) 0.1685(15) 0.202(2) 0.0514(14) 0.0121(12) 0.0205(10)
Cl3 0.1221(10) 0.1190(10) 0.1249(11) 0.0133(9) -0.0175(9) -0.0191(9)
F1 0.152(2) 0.0689(14) 0.145(2) -0.0396(15) -0.022(2) 0.0320(15)
F2 0.186(3) 0.159(2) 0.0856(14) -0.0663(15) 0.0680(16) -0.064(2)
F3 0.0835(14) 0.1219(18) 0.1003(16) -0.0577(14) 0.0015(12) -0.0231(13)
N1 0.0383(9) 0.0489(11) 0.0409(9) 0.0028(8) 0.0030(7) 0.0009(8)
N2 0.0654(14) 0.0544(13) 0.0559(13) -0.0063(11) 0.0014(11) 0.0036(11)
N3 0.0422(10) 0.0480(11) 0.0577(12) 0.0042(9) 0.0091(9) 0.0038(9)
O1 0.0515(9) 0.0652(11) 0.0460(9) -0.0090(8) 0.0083(8) -0.0036(9)
O2 0.0505(9) 0.0492(9) 0.0511(9) -0.0061(7) 0.0078(8) -0.0008(8)
O3 0.0805(14) 0.0893(15) 0.0472(10) 0.0088(10) 0.0190(10) 0.0030(12)
O4 0.0902(18) 0.125(2) 0.0639(14) -0.0371(15) 0.0080(13) 0.0007(16)
O5 0.0795(14) 0.0549(12) 0.0931(17) 0.0200(11) 0.0082(13) 0.0073(11)
Pd1 0.03766(10) 0.04724(11) 0.03680(10) 0.00207(6) 0.00572(7) -0.00031(6)

loop_
_atom_type_symbol
_atom_type_description
_atom_type_scat_dispersion_real
_atom_type_scat_dispersion_imag
_atom_type_scat_source
C C 0.0033 0.0016 'International Tables Vol C Tables 4.2.6.8 and 6.1.1.4'
H H 0.0000 0.0000 'International Tables Vol C Tables 4.2.6.8 and 6.1.1.4'
N N 0.0061 0.0033 'International Tables Vol C Tables 4.2.6.8 and 6.1.1.4'
O O 0.0106 0.0060 'International Tables Vol C Tables 4.2.6.8 and 6.1.1.4'
F F 0.0171 0.0103 'International Tables Vol C Tables 4.2.6.8 and 6.1.1.4'
Cl Cl 0.1484 0.1585 'International Tables Vol C Tables 4.2.6.8 and 6.1.1.4'
Pd Pd -0.9988 1.0072 'International Tables Vol C Tables 4.2.6.8 and 6.1.1.4'

loop_
_geom_angle_atom_site_label_1
_geom_angle_atom_site_label_2
_geom_angle_atom_site_label_3
_geom_angle
_geom_angle_site_symmetry_1
_geom_angle_site_symmetry_3
O2 C1 O1 130.9(2) . .
O2 C1 C2 115.5(2) . .
O1 C1 C2 113.6(2) . .
F1 C2 F3 106.8(3) . .
F1 C2 F2 108.1(3) . .
F3 C2 F2 105.2(3) . .
F1 C2 C1 111.1(3) . .
F3 C2 C1 112.8(3) . .
F2 C2 C1 112.4(3) . .
C4 C3 C8 118.5(3) . .
C4 C3 N1 118.0(2) . .
C8 C3 N1 123.4(3) . .
C3 C4 C5 121.7(3) . .
C3 C4 H4 119.1 . .
C5 C4 H4 119.1 . .
C6 C5 C4 119.1(4) . .
C6 C5 H5 120.4 . .
C4 C5 H5 120.4 . .
C5 C6 C7 120.6(3) . .
C5 C6 H6 119.7 . .
C7 C6 H6 119.7 . .
C8 C7 C6 120.2(3) . .
C8 C7 H7 119.9 . .
C6 C7 H7 119.9 . .
O3 C8 C7 125.3(3) . .
O3 C8 C3 114.9(2) . .
C7 C8 C3 119.9(3) . .
O3 C9 H9A 109.5 . .
O3 C9 H9B 109.5 . .
H9A C9 H9B 109.5 . .
O3 C9 H9C 109.5 . .
H9A C9 H9C 109.5 . .
H9B C9 H9C 109.5 . .
N1 C10 N3 120.6(2) . .
N1 C10 N2 120.8(2) . .
N3 C10 N2 118.5(3) . .
C12 C11 N2 125.0(4) . .
C12 C11 C16 120.1(4) . .
N2 C11 C16 114.8(3) . .
C11 C12 C13 119.8(6) . .
C11 C12 H12 120.1 . .
C13 C12 H12 120.1 . .
C14 C13 C12 120.2(6) . .
C14 C13 H13 119.9 . .
C12 C13 H13 119.9 . .
C13 C14 C15 121.3(5) . .
C13 C14 H14 119.4 . .
C15 C14 H14 119.4 . .
C14 C15 C16 120.8(6) . .
C14 C15 H15 119.6 . .
C16 C15 H15 119.6 . .
O4 C16 C15 127.0(5) . .
O4 C16 C11 115.2(3) . .
C15 C16 C11 117.7(5) . .
O4 C17 H17A 109.5 . .
O4 C17 H17B 109.5 . .
H17A C17 H17B 109.5 . .
O4 C17 H17C 109.5 . .
H17A C17 H17C 109.5 . .
H17B C17 H17C 109.5 . .
C19 C18 N3 124.1(2) . .
C19 C18 C23 120.8(3) . .
N3 C18 C23 115.1(2) . .
C18 C19 C20 118.6(3) . .
C18 C19 Pd1 120.81(19) . .
C20 C19 Pd1 120.4(2) . .
C21 C20 C19 119.8(3) . .
C21 C20 H20 120.1 . .
C19 C20 H20 120.1 . .
C22 C21 C20 121.8(3) . .
C22 C21 H21 119.1 . .
C20 C21 H21 119.1 . .
C21 C22 C23 118.6(3) . .
C21 C22 H22 120.7 . .
C23 C22 H22 120.7 . .
O5 C23 C22 124.8(3) . .
O5 C23 C18 114.8(3) . .
C22 C23 C18 120.4(3) . .
O5 C24 H24A 109.5 . .
O5 C24 H24B 109.5 . .
H24A C24 H24B 109.5 . .
O5 C24 H24C 109.5 . .
H24A C24 H24C 109.5 . .
H24B C24 H24C 109.5 . .
Cl1 C25 Cl2 109.5(3) . .
Cl1 C25 Cl3 108.5(3) . .
Cl2 C25 Cl3 110.9(3) . .
Cl1 C25 H25 109.3 . .
Cl2 C25 H25 109.3 . .
Cl3 C25 H25 109.3 . .
C10 N1 C3 121.1(2) . .
C10 N1 Pd1 124.46(16) . .
C3 N1 Pd1 114.36(16) . .
C10 N2 C11 128.3(3) . .
C10 N2 H2 115.8 . .
C11 N2 H2 115.8 . .
C10 N3 C18 125.2(2) . .
C10 N3 H3 117.4 . .
C18 N3 H3 117.4 . .
C1 O1 Pd1 124.89(13) . .
C1 O2 Pd1 121.53(12) . 2
C8 O3 C9 117.0(2) . .
C16 O4 C17 117.7(3) . .
C23 O5 C24 118.4(2) . .
C19 Pd1 N1 88.47(10) . .
C19 Pd1 O1 93.86(8) . .
N1 Pd1 O1 172.15(6) . .
C19 Pd1 O2 176.86(8) . 2
N1 Pd1 O2 91.06(6) . 2
O1 Pd1 O2 87.02(7) . 2
C19 Pd1 Pd1 98.88(7) . 2
N1 Pd1 Pd1 107.72(6) . 2
O1 Pd1 Pd1 79.35(5) . 2
O2 Pd1 Pd1 78.30(5) 2 2

loop_
_geom_bond_atom_site_label_1
_geom_bond_atom_site_label_2
_geom_bond_distance
_geom_bond_site_symmetry_2
C1 O2 1.234(3) .
C1 O1 1.242(3) .
C1 C2 1.543(4) .
C2 F1 1.293(4) .
C2 F3 1.314(4) .
C2 F2 1.315(5) .
C3 C4 1.374(4) .
C3 C8 1.398(4) .
C3 N1 1.432(3) .
C4 C5 1.393(4) .
C4 H4 0.9300 .
C5 C6 1.360(6) .
C5 H5 0.9300 .
C6 C7 1.386(6) .
C6 H6 0.9300 .
C7 C8 1.384(4) .
C7 H7 0.9300 .
C8 O3 1.366(3) .
C9 O3 1.433(4) .
C9 H9A 0.9600 .
C9 H9B 0.9600 .
C9 H9C 0.9600 .
C10 N1 1.306(3) .
C10 N3 1.344(3) .
C10 N2 1.365(3) .
C11 C12 1.368(6) .
C11 N2 1.410(4) .
C11 C16 1.424(6) .
C12 C13 1.403(7) .
C12 H12 0.9300 .
C13 C14 1.352(12) .
C13 H13 0.9300 .
C14 C15 1.360(10) .
C14 H14 0.9300 .
C15 C16 1.402(6) .
C15 H15 0.9300 .
C16 O4 1.339(5) .
C17 O4 1.436(4) .
C17 H17A 0.9600 .
C17 H17B 0.9600 .
C17 H17C 0.9600 .
C18 C19 1.373(4) .
C18 N3 1.411(4) .
C18 C23 1.413(4) .
C19 C20 1.405(4) .
C19 Pd1 1.959(3) .
C20 C21 1.391(5) .
C20 H20 0.9300 .
C21 C22 1.377(6) .
C21 H21 0.9300 .
C22 C23 1.378(5) .
C22 H22 0.9300 .
C23 O5 1.372(3) .
C24 O5 1.425(3) .
C24 H24A 0.9600 .
C24 H24B 0.9600 .
C24 H24C 0.9600 .
C25 Cl1 1.693(4) .
C25 Cl2 1.717(5) .
C25 Cl3 1.734(4) .
C25 H25 0.9800 .
N1 Pd1 2.000(2) .
N2 H2 0.8600 .
N3 H3 0.8600 .
O1 Pd1 2.0810(18) .
O2 Pd1 2.1903(18) 2
Pd1 O2 2.1903(18) 2
Pd1 Pd1 3.0130(4) 2

loop_
_geom_torsion_atom_site_label_1
_geom_torsion_atom_site_label_2
_geom_torsion_atom_site_label_3
_geom_torsion_atom_site_label_4
_geom_torsion
_geom_torsion_site_symmetry_4
O2 C1 C2 F1 -91.6(4) .
O1 C1 C2 F1 87.3(4) .
O2 C1 C2 F3 28.3(4) .
O1 C1 C2 F3 -152.8(3) .
O2 C1 C2 F2 147.1(3) .
O1 C1 C2 F2 -34.0(4) .
C8 C3 C4 C5 -1.3(5) .
N1 C3 C4 C5 -178.0(3) .
C3 C4 C5 C6 0.0(6) .
C4 C5 C6 C7 0.4(6) .
C5 C6 C7 C8 0.5(6) .
C6 C7 C8 O3 178.8(3) .
C6 C7 C8 C3 -1.8(5) .
C4 C3 C8 O3 -178.3(2) .
N1 C3 C8 O3 -1.8(4) .
C4 C3 C8 C7 2.2(4) .
N1 C3 C8 C7 178.7(3) .
N2 C11 C12 C13 -178.3(4) .
C16 C11 C12 C13 -2.6(6) .
C11 C12 C13 C14 2.5(7) .
C12 C13 C14 C15 -1.2(9) .
C13 C14 C15 C16 0.0(9) .
C14 C15 C16 O4 178.8(4) .
C14 C15 C16 C11 0.0(7) .
C12 C11 C16 O4 -177.6(3) .
N2 C11 C16 O4 -1.5(4) .
C12 C11 C16 C15 1.3(5) .
N2 C11 C16 C15 177.5(3) .
N3 C18 C19 C20 179.8(2) .
C23 C18 C19 C20 2.4(4) .
N3 C18 C19 Pd1 5.4(3) .
C23 C18 C19 Pd1 -171.95(19) .
C18 C19 C20 C21 -1.0(4) .
Pd1 C19 C20 C21 173.3(2) .
C19 C20 C21 C22 -0.6(5) .
C20 C21 C22 C23 0.8(5) .
C21 C22 C23 O5 -178.5(3) .
C21 C22 C23 C18 0.6(5) .
C19 C18 C23 O5 177.0(2) .
N3 C18 C23 O5 -0.6(3) .
C19 C18 C23 C22 -2.2(4) .
N3 C18 C23 C22 -179.8(3) .
N3 C10 N1 C3 158.5(2) .
N2 C10 N1 C3 -21.4(4) .
N3 C10 N1 Pd1 -23.9(3) .
N2 C10 N1 Pd1 156.2(2) .
C4 C3 N1 C10 -109.7(3) .
C8 C3 N1 C10 73.8(3) .
C4 C3 N1 Pd1 72.5(3) .
C8 C3 N1 Pd1 -104.0(3) .
N1 C10 N2 C11 171.4(3) .
N3 C10 N2 C11 -8.6(5) .
C12 C11 N2 C10 -38.8(5) .
C16 C11 N2 C10 145.3(3) .
N1 C10 N3 C18 -16.0(4) .
N2 C10 N3 C18 163.9(3) .
C19 C18 N3 C10 26.3(4) .
C23 C18 N3 C10 -156.1(2) .
O2 C1 O1 Pd1 14.7(3) .
C2 C1 O1 Pd1 -163.93(16) .
O1 C1 O2 Pd1 8.6(3) 2
C2 C1 O2 Pd1 -172.73(17) 2
C7 C8 O3 C9 7.6(4) .
C3 C8 O3 C9 -171.9(3) .
C15 C16 O4 C17 2.7(5) .
C11 C16 O4 C17 -178.4(3) .
C22 C23 O5 C24 11.8(4) .
C18 C23 O5 C24 -167.4(3) .
C18 C19 Pd1 N1 -29.1(2) .
C20 C19 Pd1 N1 156.7(2) .
C18 C19 Pd1 O1 158.45(19) .
C20 C19 Pd1 O1 -15.8(2) .
C18 C19 Pd1 O2 52.3(15) 2
C20 C19 Pd1 O2 -121.9(13) 2
C18 C19 Pd1 Pd1 78.64(19) 2
C20 C19 Pd1 Pd1 -95.6(2) 2
C10 N1 Pd1 C19 40.4(2) .
C3 N1 Pd1 C19 -141.87(19) .
C10 N1 Pd1 O1 147.8(4) .
C3 N1 Pd1 O1 -34.5(6) .
C10 N1 Pd1 O2 -136.5(2) 2
C3 N1 Pd1 O2 41.24(17) 2
C10 N1 Pd1 Pd1 -58.4(2) 2
C3 N1 Pd1 Pd1 119.30(17) 2
C1 O1 Pd1 C19 -118.80(16) .
C1 O1 Pd1 N1 134.2(5) .
C1 O1 Pd1 O2 58.18(16) 2
C1 O1 Pd1 Pd1 -20.47(14) 2
